data_7203362
loop_
_publ_author_name
'Beghidja, Adel'
'Rogez, Guillaume'
'Rabu, Pierre'
'Welter, Richard'
'Drillon, Marc'

_publ_section_title
;
 An approach to chiral magnets using ?-hydroxycarboxylates
;
_journal_issue 26
_journal_name_full 'Journal of Materials Chemistry'
_journal_page_first 2715
_journal_paper_doi 10.1039/b603014a
_journal_volume 16
_journal_year 2006
_chemical_formula_moiety 'C4 H6 Mn0.79 Ni0.21 O6'
_chemical_formula_sum 'C4 H6 Mn0.79 Ni0.21 O6'
_chemical_formula_weight 205.82
_chemical_name_systematic
;
?
;
_space_group_IT_number 19
_symmetry_cell_setting orthorhombic
_symmetry_space_group_name_Hall 'P 2ac 2ab'
_symmetry_space_group_name_H-M 'P 21 21 21'
_atom_sites_solution_hydrogens geom
_atom_sites_solution_primary direct
_atom_sites_solution_secondary difmap
_audit_creation_date 20-05-04
_audit_creation_method SHELXL-97
_cell_angle_alpha 90.0
_cell_angle_beta 90.0
_cell_angle_gamma 90.0
_cell_formula_units_Z 4
_cell_length_a 7.902(5)
_cell_length_b 8.942(5)
_cell_length_c 9.053(5)
_cell_measurement_reflns_used 6548
_cell_measurement_temperature 173(2)
_cell_measurement_theta_max 30.034
_cell_measurement_theta_min 0.998
_cell_volume 639.7(6)
_computing_cell_refinement 'Denzo (Nonius B.V., 1998)'
_computing_data_collection 'Collect (Nonius B.V., 1998)'
_computing_data_reduction 'Denzo (Nonius B.V., 1998)'
_computing_molecular_graphics 'PLATON 98 (Spek, 1998)'
_computing_publication_material 'SHELXL-97 (Sheldrick, 1997)'
_computing_structure_refinement 'SHELXL-97 (Sheldrick, 1997)'
_computing_structure_solution 'SHELXS-97 (Sheldrick, 1997)'
_diffrn_ambient_temperature 173(2)
_diffrn_measured_fraction_theta_full 0.994
_diffrn_measured_fraction_theta_max 0.994
_diffrn_measurement_device_type KappaCCD
_diffrn_measurement_method '\p scans'
_diffrn_radiation_monochromator graphite
_diffrn_radiation_source 'fine-focus sealed tube'
_diffrn_radiation_type MoK\a
_diffrn_radiation_wavelength 0.71069
_diffrn_reflns_av_R_equivalents 0.0263
_diffrn_reflns_av_sigmaI/netI 0.0272
_diffrn_reflns_limit_h_max 11
_diffrn_reflns_limit_h_min -11
_diffrn_reflns_limit_k_max 12
_diffrn_reflns_limit_k_min -11
_diffrn_reflns_limit_l_max 12
_diffrn_reflns_limit_l_min -12
_diffrn_reflns_number 5332
_diffrn_reflns_theta_full 30.02
_diffrn_reflns_theta_max 30.02
_diffrn_reflns_theta_min 3.20
_exptl_absorpt_coefficient_mu 2.245
_exptl_absorpt_correction_type none
_exptl_crystal_colour Yellow
_exptl_crystal_density_diffrn 2.137
_exptl_crystal_density_method 'not measured'
_exptl_crystal_description prism
_exptl_crystal_F_000 415
_exptl_crystal_size_max 0.10
_exptl_crystal_size_mid 0.10
_exptl_crystal_size_min 0.10
_refine_diff_density_max 0.203
_refine_diff_density_min -0.307
_refine_diff_density_rms 0.046
_refine_ls_abs_structure_details 'Flack H D (1983), Acta Cryst. A39, 876-881'
_refine_ls_abs_structure_Flack -0.004(13)
_refine_ls_extinction_method none
_refine_ls_goodness_of_fit_ref 1.008
_refine_ls_hydrogen_treatment mixed
_refine_ls_matrix_type full
_refine_ls_number_parameters 112
_refine_ls_number_reflns 1857
_refine_ls_number_restraints 0
_refine_ls_restrained_S_all 1.008
_refine_ls_R_factor_all 0.0174
_refine_ls_R_factor_gt 0.0170
_refine_ls_shift/su_max 0.001
_refine_ls_shift/su_mean 0.000
_refine_ls_structure_factor_coef Fsqd
_refine_ls_weighting_details 'calc w=1/[\s^2^(Fo^2^)+(0.0261P)^2^+0.0984P] where P=(Fo^2^+2Fc^2^)/3'
_refine_ls_weighting_scheme calc
_refine_ls_wR_factor_gt 0.0478
_refine_ls_wR_factor_ref 0.0480
_reflns_number_gt 1831
_reflns_number_total 1857
_reflns_threshold_expression >2sigma(I)
_cod_data_source_file b603014a.txt
_cod_data_source_block adel
_cod_database_code 7203362

loop_
_symmetry_equiv_pos_as_xyz
'x, y, z'
'-x+1/2, -y, z+1/2'
'x+1/2, -y+1/2, -z'
'-x, y+1/2, -z+1/2'

loop_
_atom_site_label
_atom_site_type_symbol
_atom_site_fract_x
_atom_site_fract_y
_atom_site_fract_z
_atom_site_U_iso_or_equiv
_atom_site_adp_type
_atom_site_occupancy
_atom_site_symmetry_multiplicity
_atom_site_calc_flag
_atom_site_refinement_flags
_atom_site_disorder_assembly
_atom_site_disorder_group
Ni Ni -0.40147(2) 0.06852(2) 0.88816(2) 0.01639(6) Uani 0.21 1 d P . .
Mn Mn -0.40147(2) 0.06852(2) 0.88816(2) 0.01639(6) Uani 0.79 1 d P . .
O1 O -0.20227(12) 0.00129(12) 0.59544(11) 0.0240(2) Uani 1 1 d . . .
O2 O -0.15504(14) 0.11731(13) 0.80933(11) 0.0258(2) Uani 1 1 d . . .
O3 O 0.11736(14) -0.03264(13) 0.53675(12) 0.0260(2) Uani 1 1 d . . .
O4 O 0.41648(14) 0.09987(11) 0.72375(13) 0.0244(2) Uani 1 1 d . . .
O5 O 0.42158(14) 0.34190(12) 0.67449(12) 0.0242(2) Uani 1 1 d . . .
O6 O -0.42597(14) 0.31349(13) 0.95386(13) 0.0240(2) Uani 1 1 d . . .
C1 C -0.10604(18) 0.05900(15) 0.68900(14) 0.0194(2) Uani 1 1 d . . .
C2 C 0.08458(17) 0.05545(14) 0.66418(15) 0.0180(2) Uani 1 1 d . . .
H3 H 0.1390 0.0062 0.7513 0.022 Uiso 1 1 calc . . .
C3 C 0.15823(19) 0.21251(16) 0.64775(18) 0.0222(3) Uani 1 1 d . . .
H9A H 0.1395 0.2477 0.5454 0.027 Uiso 1 1 calc . . .
H9B H 0.0974 0.2813 0.7150 0.027 Uiso 1 1 calc . . .
C4 C 0.34584(18) 0.21852(15) 0.68204(14) 0.0176(2) Uani 1 1 d . . .
H1 H 0.207(3) -0.076(2) 0.544(2) 0.033(5) Uiso 1 1 d . . .
H2 H -0.486(4) 0.330(4) 1.035(4) 0.098(11) Uiso 1 1 d . . .
H4 H -0.472(4) 0.353(3) 0.882(3) 0.056(7) Uiso 1 1 d . . .

loop_
_atom_site_aniso_label
_atom_site_aniso_U_11
_atom_site_aniso_U_22
_atom_site_aniso_U_33
_atom_site_aniso_U_23
_atom_site_aniso_U_13
_atom_site_aniso_U_12
Ni 0.01338(9) 0.01653(9) 0.01925(9) -0.00095(7) -0.00127(7) -0.00053(7)
Mn 0.01338(9) 0.01653(9) 0.01925(9) -0.00095(7) -0.00127(7) -0.00053(7)
O1 0.0165(4) 0.0340(6) 0.0214(5) -0.0020(4) 0.0022(4) -0.0028(4)
O2 0.0234(5) 0.0305(6) 0.0235(5) -0.0057(4) 0.0050(4) -0.0014(4)
O3 0.0170(5) 0.0295(5) 0.0315(5) -0.0126(4) -0.0041(4) 0.0058(4)
O4 0.0214(5) 0.0189(4) 0.0330(5) 0.0012(4) -0.0097(4) 0.0008(4)
O5 0.0220(5) 0.0171(4) 0.0333(5) 0.0026(4) -0.0029(4) -0.0041(4)
O6 0.0230(5) 0.0264(5) 0.0226(5) 0.0023(4) -0.0014(4) -0.0015(4)
C1 0.0193(6) 0.0179(5) 0.0210(6) 0.0024(5) 0.0007(5) 0.0003(6)
C2 0.0157(6) 0.0170(5) 0.0212(5) -0.0010(5) -0.0019(5) 0.0000(5)
C3 0.0169(6) 0.0167(6) 0.0330(8) 0.0004(5) -0.0036(5) -0.0012(5)
C4 0.0172(6) 0.0181(6) 0.0175(6) -0.0022(5) 0.0000(5) -0.0013(4)

loop_
_atom_type_symbol
_atom_type_description
_atom_type_scat_dispersion_real
_atom_type_scat_dispersion_imag
_atom_type_scat_source
C C 0.0033 0.0016 'International Tables Vol C Tables 4.2.6.8 and 6.1.1.4'
H H 0.0000 0.0000 'International Tables Vol C Tables 4.2.6.8 and 6.1.1.4'
O O 0.0106 0.0060 'International Tables Vol C Tables 4.2.6.8 and 6.1.1.4'
Mn Mn 0.3368 0.7283 'International Tables Vol C Tables 4.2.6.8 and 6.1.1.4'
Ni Ni 0.3393 1.1124 'International Tables Vol C Tables 4.2.6.8 and 6.1.1.4'

loop_
_geom_angle_atom_site_label_1
_geom_angle_atom_site_label_2
_geom_angle_atom_site_label_3
_geom_angle
_geom_angle_site_symmetry_1
_geom_angle_site_symmetry_3
_geom_angle_publ_flag
O4 Ni O5 83.42(4) 1_455 4_546 ?
O4 Ni O2 111.42(6) 1_455 . ?
O5 Ni O2 100.16(5) 4_546 . ?
O4 Ni O1 158.04(4) 1_455 2_455 ?
O5 Ni O1 89.11(5) 4_546 2_455 ?
O2 Ni O1 90.19(5) . 2_455 ?
O4 Ni O3 85.47(6) 1_455 2_455 ?
O5 Ni O3 88.04(5) 4_546 2_455 ?
O2 Ni O3 161.82(4) . 2_455 ?
O1 Ni O3 73.62(6) 2_455 2_455 ?
O4 Ni O6 89.91(5) 1_455 . ?
O5 Ni O6 170.80(5) 4_546 . ?
O2 Ni O6 88.17(5) . . ?
O1 Ni O6 94.82(5) 2_455 . ?
O3 Ni O6 85.10(5) 2_455 . ?
O4 Mn O5 83.42(4) 1_455 4_546 ?
O4 Mn O2 111.42(6) 1_455 . ?
O5 Mn O2 100.16(5) 4_546 . ?
O4 Mn O1 158.04(4) 1_455 2_455 ?
O5 Mn O1 89.11(5) 4_546 2_455 ?
O2 Mn O1 90.19(5) . 2_455 ?
O4 Mn O3 85.47(6) 1_455 2_455 ?
O5 Mn O3 88.04(5) 4_546 2_455 ?
O2 Mn O3 161.82(4) . 2_455 ?
O1 Mn O3 73.62(6) 2_455 2_455 ?
O4 Mn O6 89.91(5) 1_455 . ?
O5 Mn O6 170.80(5) 4_546 . ?
O2 Mn O6 88.17(5) . . ?
O1 Mn O6 94.82(5) 2_455 . ?
O3 Mn O6 85.10(5) 2_455 . ?
C1 O1 Mn 118.78(9) . 2_454 ?
C1 O1 Ni 118.78(9) . 2_454 ?
Mn O1 Ni 0.000(10) 2_454 2_454 ?
C1 O2 Ni 119.02(10) . . ?
C1 O2 Mn 119.02(10) . . ?
Ni O2 Mn 0.000(10) . . ?
C2 O3 Mn 115.90(9) . 2_454 ?
C2 O3 Ni 115.90(9) . 2_454 ?
Mn O3 Ni 0.000(14) 2_454 2_454 ?
C2 O3 H1 111.2(15) . . ?
Mn O3 H1 131.2(15) 2_454 . ?
Ni O3 H1 131.2(15) 2_454 . ?
C4 O4 Mn 129.28(9) . 1_655 ?
C4 O4 Ni 129.28(9) . 1_655 ?
Mn O4 Ni 0.000(12) 1_655 1_655 ?
C4 O5 Mn 145.24(10) . 4_556 ?
C4 O5 Ni 145.24(10) . 4_556 ?
Mn O5 Ni 0.000(14) 4_556 4_556 ?
Mn O6 Ni 0.000(10) . . ?
Mn O6 H2 115(2) . . ?
Ni O6 H2 115(2) . . ?
Mn O6 H4 104(2) . . ?
Ni O6 H4 104(2) . . ?
H2 O6 H4 110(3) . . ?
O1 C1 O2 124.48(14) . . ?
O1 C1 C2 119.54(12) . . ?
O2 C1 C2 115.93(12) . . ?
O3 C2 C1 108.16(11) . . ?
O3 C2 C3 111.18(12) . . ?
C1 C2 C3 111.84(11) . . ?
O3 C2 H3 108.5 . . ?
C1 C2 H3 108.5 . . ?
C3 C2 H3 108.5 . . ?
C4 C3 C2 112.66(11) . . ?
C4 C3 H9A 109.1 . . ?
C2 C3 H9A 109.1 . . ?
C4 C3 H9B 109.1 . . ?
C2 C3 H9B 109.1 . . ?
H9A C3 H9B 107.8 . . ?
O4 C4 O5 123.08(14) . . ?
O4 C4 C3 117.77(12) . . ?
O5 C4 C3 119.06(13) . . ?

loop_
_geom_bond_atom_site_label_1
_geom_bond_atom_site_label_2
_geom_bond_distance
_geom_bond_site_symmetry_2
_geom_bond_publ_flag
Ni O4 2.0888(14) 1_455 ?
Ni O5 2.1103(15) 4_546 ?
Ni O2 2.1194(16) . ?
Ni O1 2.1408(14) 2_455 ?
Ni O3 2.1961(14) 2_455 ?
Ni O6 2.2780(17) . ?
Mn O4 2.0888(14) 1_455 ?
Mn O5 2.1103(15) 4_546 ?
Mn O2 2.1194(16) . ?
Mn O1 2.1408(14) 2_455 ?
Mn O3 2.1961(14) 2_455 ?
Mn O6 2.2780(17) . ?
O1 C1 1.2498(18) . ?
O1 Mn 2.1408(14) 2_454 ?
O1 Ni 2.1408(14) 2_454 ?
O2 C1 1.2682(17) . ?
O3 C2 1.4206(17) . ?
O3 Mn 2.1961(14) 2_454 ?
O3 Ni 2.1961(14) 2_454 ?
O3 H1 0.81(2) . ?
O4 C4 1.2569(17) . ?
O4 Mn 2.0889(14) 1_655 ?
O4 Ni 2.0889(14) 1_655 ?
O5 C4 1.2570(18) . ?
O5 Mn 2.1103(15) 4_556 ?
O5 Ni 2.1103(15) 4_556 ?
O6 H2 0.89(4) . ?
O6 H4 0.82(3) . ?
C1 C2 1.523(2) . ?
C2 C3 1.528(2) . ?
C2 H3 1.0000 . ?
C3 C4 1.516(2) . ?
C3 H9A 0.9900 . ?
C3 H9B 0.9900 . ?
